data_7710680
loop_
_publ_author_name
'Li, Yahui'
'Su, Linan'
'Yang, Dawei'
'Di, Kai'
'Wang, Baomin'
'Qu, Jingping'

_publ_section_title
;
 A thiolate-bridged ruthenium--molybdenum complex featuring terminal
 nitrido and bridging amido ligands derived from the N--H and N--N bond
 cleavage of hydrazine
;
_journal_name_full 'Dalton Transactions'
_journal_paper_doi 10.1039/D2DT01378A
_journal_year 2022
_chemical_formula_moiety 'C26 H34 Br2 Mo Ru S2'
_chemical_formula_sum 'C26 H34 Br2 Mo Ru S2'
_chemical_formula_weight 767.48
_chemical_properties_physical Air-sensitive,Moisture-sensitive,Oxygen-sensitive
_space_group_crystal_system monoclinic
_space_group_IT_number 14
_space_group_name_Hall '-P 2ybc'
_space_group_name_H-M_alt 'P 1 21/c 1'
_atom_sites_solution_hydrogens geom
_atom_sites_solution_primary iterative
_audit_creation_date 2022-03-23
_audit_creation_method
;
Olex2 1.2
(compiled 2018.05.29 svn.r3508 for OlexSys, GUI svn.r5506)
;
_audit_update_record
;
2022-03-24 deposited with the CCDC.	2022-07-05 downloaded from the CCDC.
;
_cell_angle_alpha 90
_cell_angle_beta 93.4661(12)
_cell_angle_gamma 90
_cell_formula_units_Z 8
_cell_length_a 8.8970(6)
_cell_length_b 31.824(2)
_cell_length_c 19.9124(14)
_cell_measurement_reflns_used 9908
_cell_measurement_temperature 180(2)
_cell_measurement_theta_max 27.422
_cell_measurement_theta_min 2.381
_cell_volume 5627.6(7)
_computing_cell_refinement 'SAINT v8.34A (Bruker, 2013)'
_computing_data_reduction 'SAINT v8.34A (Bruker, 2013)'
_computing_molecular_graphics 'Olex2 (Dolomanov et al., 2009)'
_computing_publication_material 'Olex2 (Dolomanov et al., 2009)'
_computing_structure_refinement 'ShelXL (Sheldrick, 2015)'
_computing_structure_solution 'olex2.solve (Bourhis et al., 2015)'
_diffrn_ambient_temperature 180.0
_diffrn_measured_fraction_theta_full 0.999
_diffrn_measured_fraction_theta_max 0.999
_diffrn_measurement_device_type 'CCD area detector'
_diffrn_measurement_method 'phi and omega scans'
_diffrn_radiation_monochromator graphite
_diffrn_radiation_type MoK\a
_diffrn_radiation_wavelength 0.71073
_diffrn_reflns_av_R_equivalents 0.0490
_diffrn_reflns_av_unetI/netI 0.0293
_diffrn_reflns_Laue_measured_fraction_full 0.999
_diffrn_reflns_Laue_measured_fraction_max 0.999
_diffrn_reflns_limit_h_max 10
_diffrn_reflns_limit_h_min -10
_diffrn_reflns_limit_k_max 37
_diffrn_reflns_limit_k_min -37
_diffrn_reflns_limit_l_max 23
_diffrn_reflns_limit_l_min -23
_diffrn_reflns_number 72992
_diffrn_reflns_point_group_measured_fraction_full 0.999
_diffrn_reflns_point_group_measured_fraction_max 0.999
_diffrn_reflns_theta_full 25.027
_diffrn_reflns_theta_max 25.027
_diffrn_reflns_theta_min 2.147
_exptl_absorpt_coefficient_mu 3.984
_exptl_absorpt_correction_T_max 0.7456
_exptl_absorpt_correction_T_min 0.5158
_exptl_absorpt_correction_type empirical
_exptl_absorpt_process_details
;
SADABS-2014/3 (Bruker,2014/3) was used for absorption correction.
wR2(int) was 0.1068 before and 0.0580 after correction.
The Ratio of minimum to maximum transmission is 0.6918.
The \l/2 correction factor is 0.00150.
;
_exptl_crystal_colour 'metallic dark black'
_exptl_crystal_colour_lustre metallic
_exptl_crystal_colour_modifier dark
_exptl_crystal_colour_primary black
_exptl_crystal_density_diffrn 1.812
_exptl_crystal_description block
_exptl_crystal_F_000 3024
_exptl_crystal_size_max 0.3
_exptl_crystal_size_mid 0.25
_exptl_crystal_size_min 0.2
_refine_diff_density_max 2.618
_refine_diff_density_min -0.846
_refine_diff_density_rms 0.152
_refine_ls_extinction_coef 0.00023(4)
_refine_ls_extinction_expression Fc^*^=kFc[1+0.001xFc^2^\l^3^/sin(2\q)]^-1/4^
_refine_ls_extinction_method 'SHELXL-2018/3 (Sheldrick 2018)'
_refine_ls_goodness_of_fit_ref 1.261
_refine_ls_hydrogen_treatment constr
_refine_ls_matrix_type full
_refine_ls_number_parameters 578
_refine_ls_number_reflns 9959
_refine_ls_number_restraints 0
_refine_ls_restrained_S_all 1.261
_refine_ls_R_factor_all 0.0636
_refine_ls_R_factor_gt 0.0561
_refine_ls_shift/su_max 0.002
_refine_ls_shift/su_mean 0.000
_refine_ls_structure_factor_coef Fsqd
_refine_ls_weighting_details 'w=1/[\s^2^(Fo^2^)+75.1030P] where P=(Fo^2^+2Fc^2^)/3'
_refine_ls_weighting_scheme calc
_refine_ls_wR_factor_gt 0.1144
_refine_ls_wR_factor_ref 0.1170
_reflns_Friedel_coverage 0.000
_reflns_number_gt 8967
_reflns_number_total 9959
_reflns_threshold_expression 'I > 2\s(I)'
_cod_data_source_file d2dt01378a2.cif
_cod_data_source_block 1_CCDC2
_cod_database_code 7710680
_shelx_shelxl_version_number 2018/3
_shelx_space_group_comment
;
The symmetry employed for this shelxl refinement is uniquely defined
by the following loop, which should always be used as a source of
symmetry information in preference to the above space-group names.
They are only intended as comments.
;
_shelx_estimated_absorpt_t_max 0.503
_shelx_estimated_absorpt_t_min 0.381
_olex2_refinement_description
;
1. Fixed Uiso
 At 1.2 times of:
  All C(H) groups
 At 1.5 times of:
  All C(H,H,H) groups
2.a Me refined with riding coordinates:
 C10(H10A,H10B,H10C), C16(H16A,H16B,H16C), C18(H18A,H18B,H18C), C19(H19A,H19B,
 H19C), C23(H23A,H23B,H23C), C26(H26A,H26B,H26C), C30(H30A,H30B,H30C), C38(H38A,
 H38B,H38C), C39(H39A,H39B,H39C), C40(H40A,H40B,H40C), C42(H42A,H42B,H42C),
 C43(H43A,H43B,H43C), C44(H44A,H44B,H44C), C45(H45A,H45B,H45C), C47(H47A,H47B,
 H47C), C48(H48A,H48B,H48C), C49(H49A,H49B,H49C), C50(H50A,H50B,H50C), C51(H51A,
 H51B,H51C), C52(H52A,H52B,H52C)
2.b Aromatic/amide H refined with riding coordinates:
 C7(H7), C11(H11), C17(H17), C22(H22), C27(H27), C29(H29), C32(H32), C46(H46)
;
_olex2_submission_special_instructions 'No special instructions were received'

loop_
_space_group_symop_operation_xyz
'x, y, z'
'-x, y+1/2, -z+1/2'
'-x, -y, -z'
'x, -y-1/2, z-1/2'

loop_
_atom_site_label
_atom_site_type_symbol
_atom_site_fract_x
_atom_site_fract_y
_atom_site_fract_z
_atom_site_U_iso_or_equiv
_atom_site_adp_type
_atom_site_occupancy
_atom_site_site_symmetry_order
_atom_site_calc_flag
_atom_site_refinement_flags_posn
_atom_site_refinement_flags_adp
_atom_site_refinement_flags_occupancy
_atom_site_disorder_assembly
_atom_site_disorder_group
Mo1 Mo 0.02910(7) 0.76069(2) 0.14261(3) 0.01750(16) Uani 1 1 d . . . . .
Mo2 Mo -0.17611(7) 0.98468(2) -0.19958(3) 0.01746(16) Uani 1 1 d . . . . .
Ru3 Ru -0.10812(7) 0.80121(2) 0.25990(3) 0.01945(16) Uani 1 1 d . . . . .
Ru4 Ru -0.35410(7) 0.96029(2) -0.32782(3) 0.02152(16) Uani 1 1 d . . . . .
Br5 Br 0.28879(9) 0.75934(3) 0.21146(4) 0.0264(2) Uani 1 1 d . . . . .
Br6 Br -0.22779(10) 1.06342(3) -0.22700(4) 0.0278(2) Uani 1 1 d . . . . .
Br7 Br 0.06412(9) 0.99670(3) -0.26686(4) 0.0279(2) Uani 1 1 d . . . . .
Br8 Br -0.01845(10) 0.68760(3) 0.19667(5) 0.0290(2) Uani 1 1 d . . . . .
S9 S -0.2254(2) 0.76748(6) 0.16614(10) 0.0204(4) Uani 1 1 d . . . . .
S10 S 0.0447(2) 0.83075(6) 0.18027(10) 0.0208(4) Uani 1 1 d . . . . .
S11 S -0.1770(2) 0.92164(6) -0.26140(11) 0.0242(4) Uani 1 1 d . . . . .
S12 S -0.4376(2) 0.98198(6) -0.22426(10) 0.0216(4) Uani 1 1 d . . . . .
C1 C -0.0665(10) 0.7382(3) 0.0394(4) 0.029(2) Uani 1 1 d . . . . .
C2 C -0.4816(9) 0.9295(3) -0.2461(4) 0.0260(18) Uani 1 1 d . . . . .
C3 C -0.3640(9) 0.9028(3) -0.2628(4) 0.0255(18) Uani 1 1 d . . . . .
C4 C -0.1428(9) 0.8506(2) 0.1799(4) 0.0224(17) Uani 1 1 d . . . . .
C5 C 0.0231(10) 0.8097(3) 0.3550(4) 0.0291(19) Uani 1 1 d . . . . .
C6 C -0.0300(9) 0.7825(3) 0.0384(4) 0.0251(18) Uani 1 1 d . . . . .
C7 C -0.3983(11) 0.8603(3) -0.2822(5) 0.036(2) Uani 1 1 d . . . . .
H7 H -0.320669 0.841807 -0.294484 0.044 Uiso 1 1 calc R . . . .
C8 C -0.2371(10) 0.8080(3) 0.3475(4) 0.030(2) Uani 1 1 d . . . . .
C9 C -0.2629(9) 0.8223(3) 0.1714(4) 0.0218(17) Uani 1 1 d . . . . .
C10 C 0.0808(11) 0.7303(3) 0.3600(5) 0.040(2) Uani 1 1 d . . . . .
H10A H 0.023095 0.704159 0.354232 0.060 Uiso 1 1 calc R . . . .
H10B H 0.157698 0.731376 0.326832 0.060 Uiso 1 1 calc R . . . .
H10C H 0.129663 0.731160 0.405464 0.060 Uiso 1 1 calc R . . . .
C11 C -0.4129(9) 0.8370(3) 0.1738(4) 0.0277(19) Uani 1 1 d . . . . .
H11 H -0.495074 0.817900 0.169558 0.033 Uiso 1 1 calc R . . . .
C12 C -0.2152(10) 0.9495(3) -0.1051(4) 0.030(2) Uani 1 1 d . . . . .
C13 C -0.0583(9) 0.9443(3) -0.1163(4) 0.0270(19) Uani 1 1 d . . . . .
C14 C -0.1847(10) 0.7661(3) 0.3463(4) 0.0267(19) Uani 1 1 d . . . . .
C15 C 0.0128(9) 0.9838(3) -0.1052(4) 0.0284(19) Uani 1 1 d . . . . .
C16 C 0.2238(12) 0.8243(3) 0.0414(5) 0.040(2) Uani 1 1 d . . . . .
H16A H 0.157537 0.848882 0.039297 0.060 Uiso 1 1 calc R . . . .
H16B H 0.295627 0.826659 0.080508 0.060 Uiso 1 1 calc R . . . .
H16C H 0.278790 0.822734 0.000283 0.060 Uiso 1 1 calc R . . . .
C17 C -0.5432(12) 0.8466(3) -0.2827(6) 0.047(3) Uani 1 1 d . . . . .
H17 H -0.565855 0.818210 -0.293754 0.056 Uiso 1 1 calc R . . . .
C18 C 0.1795(10) 0.9922(3) -0.1037(5) 0.042(2) Uani 1 1 d . . . . .
H18A H 0.198336 1.022106 -0.095044 0.063 Uiso 1 1 calc R . . . .
H18B H 0.230766 0.975459 -0.067861 0.063 Uiso 1 1 calc R . . . .
H18C H 0.217880 0.984455 -0.147072 0.063 Uiso 1 1 calc R . . . .
C19 C 0.0217(12) 0.9037(3) -0.1239(5) 0.046(3) Uani 1 1 d . . . . .
H19A H -0.052176 0.881052 -0.131103 0.069 Uiso 1 1 calc R . . . .
H19B H 0.084556 0.905327 -0.162556 0.069 Uiso 1 1 calc R . . . .
H19C H 0.085323 0.897970 -0.083032 0.069 Uiso 1 1 calc R . . . .
C20 C -0.2611(10) 0.9639(3) -0.4268(4) 0.033(2) Uani 1 1 d . . . . .
C21 C -0.2397(10) 0.9935(3) -0.0926(4) 0.030(2) Uani 1 1 d . . . . .
C22 C -0.4373(10) 0.8787(3) 0.1822(5) 0.038(2) Uani 1 1 d . . . . .
H22 H -0.537658 0.888933 0.181307 0.046 Uiso 1 1 calc R . . . .
C23 C -0.2796(12) 0.7272(3) 0.3414(5) 0.042(2) Uani 1 1 d . . . . .
H23A H -0.214247 0.702422 0.341682 0.063 Uiso 1 1 calc R . . . .
H23B H -0.343288 0.725946 0.379832 0.063 Uiso 1 1 calc R . . . .
H23C H -0.343280 0.727850 0.299521 0.063 Uiso 1 1 calc R . . . .
C24 C 0.1318(10) 0.7855(3) 0.0476(4) 0.0275(19) Uani 1 1 d . . . . .
C25 C -0.1098(9) 0.8356(3) 0.3536(4) 0.0275(19) Uani 1 1 d . . . . .
C26 C 0.1820(10) 0.8253(4) 0.3630(5) 0.041(2) Uani 1 1 d . . . . .
H26A H 0.181887 0.856076 0.365010 0.061 Uiso 1 1 calc R . . . .
H26B H 0.230508 0.814019 0.404676 0.061 Uiso 1 1 calc R . . . .
H26C H 0.237459 0.816061 0.324621 0.061 Uiso 1 1 calc R . . . .
C27 C -0.3175(10) 0.9067(3) 0.1921(5) 0.037(2) Uani 1 1 d . . . . .
H27 H -0.337816 0.935554 0.199846 0.044 Uiso 1 1 calc R . . . .
C28 C -0.4579(12) 1.0057(3) -0.3987(4) 0.041(2) Uani 1 1 d . . . . .
C29 C -0.1736(10) 0.8938(3) 0.1910(4) 0.0282(19) Uani 1 1 d . . . . .
H29 H -0.093387 0.913307 0.197554 0.034 Uiso 1 1 calc R . . . .
C30 C -0.3999(10) 0.8212(4) 0.3481(5) 0.043(3) Uani 1 1 d . . . . .
H30A H -0.406268 0.851928 0.348881 0.065 Uiso 1 1 calc R . . . .
H30B H -0.455483 0.810470 0.307712 0.065 Uiso 1 1 calc R . . . .
H30C H -0.443733 0.809713 0.388218 0.065 Uiso 1 1 calc R . . . .
C31 C -0.0233(10) 0.7672(3) 0.3502(4) 0.030(2) Uani 1 1 d . . . . .
C32 C -0.6333(10) 0.9141(3) -0.2496(5) 0.035(2) Uani 1 1 d . . . . .
H32 H -0.714380 0.932017 -0.239639 0.042 Uiso 1 1 calc R . . . .
C33 C -0.3968(12) 0.9390(3) -0.4305(4) 0.039(2) Uani 1 1 d . . . . .
C34 C 0.1909(10) 0.7440(3) 0.0520(4) 0.032(2) Uani 1 1 d . . . . .
C35 C -0.0982(9) 1.0141(3) -0.0904(4) 0.0250(18) Uani 1 1 d . . . . .
C36 C -0.2996(11) 1.0050(3) -0.4068(4) 0.034(2) Uani 1 1 d . . . . .
C37 C -0.5169(10) 0.9656(4) -0.4129(4) 0.039(2) Uani 1 1 d . . . . .
C38 C -0.1322(10) 0.8180(3) 0.0167(4) 0.036(2) Uani 1 1 d . . . . .
H38A H -0.236752 0.808107 0.014095 0.054 Uiso 1 1 calc R . . . .
H38B H -0.120836 0.840886 0.049506 0.054 Uiso 1 1 calc R . . . .
H38C H -0.105995 0.828082 -0.027530 0.054 Uiso 1 1 calc R . . . .
C39 C -0.1143(12) 0.8821(3) 0.3613(5) 0.043(3) Uani 1 1 d . . . . .
H39A H -0.011317 0.893132 0.364332 0.065 Uiso 1 1 calc R . . . .
H39B H -0.170255 0.894421 0.322220 0.065 Uiso 1 1 calc R . . . .
H39C H -0.164212 0.889213 0.402274 0.065 Uiso 1 1 calc R . . . .
C40 C -0.3255(12) 0.9147(3) -0.0939(5) 0.045(3) Uani 1 1 d . . . . .
H40A H -0.425039 0.926733 -0.087495 0.068 Uiso 1 1 calc R . . . .
H40B H -0.331660 0.896046 -0.133133 0.068 Uiso 1 1 calc R . . . .
H40C H -0.291710 0.898631 -0.053794 0.068 Uiso 1 1 calc R . . . .
C41 C 0.0695(11) 0.7156(3) 0.0466(4) 0.034(2) Uani 1 1 d . . . . .
C42 C 0.3551(11) 0.7328(4) 0.0539(5) 0.049(3) Uani 1 1 d . . . . .
H42A H 0.415654 0.758474 0.057835 0.074 Uiso 1 1 calc R . . . .
H42B H 0.379948 0.714572 0.092681 0.074 Uiso 1 1 calc R . . . .
H42C H 0.376739 0.717973 0.012422 0.074 Uiso 1 1 calc R . . . .
C43 C -0.0684(12) 1.0588(3) -0.0713(5) 0.046(3) Uani 1 1 d . . . . .
H43A H 0.039014 1.064853 -0.074036 0.068 Uiso 1 1 calc R . . . .
H43B H -0.127424 1.077287 -0.102072 0.068 Uiso 1 1 calc R . . . .
H43C H -0.097215 1.063496 -0.025152 0.068 Uiso 1 1 calc R . . . .
C44 C -0.1957(15) 1.0419(3) -0.4017(5) 0.059(3) Uani 1 1 d . . . . .
H44A H -0.250535 1.066593 -0.386682 0.088 Uiso 1 1 calc R . . . .
H44B H -0.111457 1.035804 -0.369125 0.088 Uiso 1 1 calc R . . . .
H44C H -0.156948 1.047632 -0.445788 0.088 Uiso 1 1 calc R . . . .
C45 C -0.2192(12) 0.7196(4) 0.0257(5) 0.046(3) Uani 1 1 d . . . . .
H45A H -0.294564 0.742106 0.023043 0.069 Uiso 1 1 calc R . . . .
H45B H -0.222204 0.704297 -0.017028 0.069 Uiso 1 1 calc R . . . .
H45C H -0.241070 0.700258 0.062128 0.069 Uiso 1 1 calc R . . . .
C46 C -0.6587(12) 0.8738(3) -0.2673(6) 0.051(3) Uani 1 1 d . . . . .
H46 H -0.759154 0.863505 -0.269340 0.062 Uiso 1 1 calc R . . . .
C47 C -0.3824(11) 1.0145(4) -0.0718(5) 0.045(3) Uani 1 1 d . . . . .
H47A H -0.466675 0.994713 -0.077200 0.067 Uiso 1 1 calc R . . . .
H47B H -0.369252 1.023164 -0.024532 0.067 Uiso 1 1 calc R . . . .
H47C H -0.403686 1.039255 -0.100040 0.067 Uiso 1 1 calc R . . . .
C48 C -0.1088(13) 0.9486(4) -0.4427(6) 0.060(3) Uani 1 1 d . . . . .
H48A H -0.114854 0.918787 -0.455136 0.090 Uiso 1 1 calc R . . . .
H48B H -0.072525 0.964827 -0.480233 0.090 Uiso 1 1 calc R . . . .
H48C H -0.038917 0.951970 -0.403087 0.090 Uiso 1 1 calc R . . . .
C49 C 0.0820(15) 0.6682(3) 0.0441(6) 0.056(3) Uani 1 1 d . . . . .
H49A H 0.188059 0.660045 0.050348 0.084 Uiso 1 1 calc R . . . .
H49B H 0.025493 0.655919 0.080000 0.084 Uiso 1 1 calc R . . . .
H49C H 0.040418 0.658089 0.000386 0.084 Uiso 1 1 calc R . . . .
C50 C -0.5489(17) 1.0428(4) -0.3783(6) 0.076(4) Uani 1 1 d . . . . .
H50A H -0.482631 1.067242 -0.371128 0.114 Uiso 1 1 calc R . . . .
H50B H -0.626462 1.049160 -0.413862 0.114 Uiso 1 1 calc R . . . .
H50C H -0.596844 1.036328 -0.336485 0.114 Uiso 1 1 calc R . . . .
C51 C -0.6785(13) 0.9527(6) -0.4116(6) 0.087(5) Uani 1 1 d . . . . .
H51A H -0.688353 0.922921 -0.423583 0.131 Uiso 1 1 calc R . . . .
H51B H -0.713308 0.957116 -0.366391 0.131 Uiso 1 1 calc R . . . .
H51C H -0.739681 0.969623 -0.444053 0.131 Uiso 1 1 calc R . . . .
C52 C -0.4087(18) 0.8938(4) -0.4512(6) 0.074(4) Uani 1 1 d . . . . .
H52A H -0.308603 0.883213 -0.460487 0.110 Uiso 1 1 calc R . . . .
H52B H -0.449140 0.877356 -0.414857 0.110 Uiso 1 1 calc R . . . .
H52C H -0.475940 0.891355 -0.491842 0.110 Uiso 1 1 calc R . . . .

loop_
_atom_site_aniso_label
_atom_site_aniso_U_11
_atom_site_aniso_U_22
_atom_site_aniso_U_33
_atom_site_aniso_U_23
_atom_site_aniso_U_13
_atom_site_aniso_U_12
Mo1 0.0157(3) 0.0170(3) 0.0201(3) 0.0012(3) 0.0035(3) -0.0002(3)
Mo2 0.0150(3) 0.0191(3) 0.0182(3) 0.0014(3) 0.0007(3) 0.0004(3)
Ru3 0.0156(3) 0.0222(3) 0.0207(3) -0.0004(3) 0.0025(2) 0.0007(3)
Ru4 0.0180(3) 0.0230(3) 0.0235(3) -0.0016(3) 0.0011(3) 0.0014(3)
Br5 0.0174(4) 0.0286(4) 0.0333(5) 0.0003(4) 0.0010(3) 0.0031(3)
Br6 0.0297(5) 0.0210(4) 0.0328(5) 0.0004(3) 0.0029(4) 0.0037(3)
Br7 0.0182(4) 0.0348(5) 0.0311(5) -0.0008(4) 0.0059(3) -0.0012(3)
Br8 0.0294(5) 0.0211(4) 0.0373(5) 0.0072(4) 0.0076(4) 0.0005(3)
S9 0.0154(9) 0.0219(10) 0.0241(10) -0.0003(8) 0.0019(8) -0.0026(8)
S10 0.0163(9) 0.0178(10) 0.0284(10) 0.0001(8) 0.0040(8) -0.0012(8)
S11 0.0195(10) 0.0202(10) 0.0330(11) -0.0026(8) 0.0019(8) 0.0025(8)
S12 0.0163(9) 0.0244(10) 0.0243(10) -0.0015(8) 0.0028(8) 0.0029(8)
C1 0.036(5) 0.039(5) 0.011(4) -0.009(4) 0.007(3) -0.009(4)
C2 0.025(4) 0.029(5) 0.024(4) 0.004(4) 0.003(3) -0.008(4)
C3 0.025(4) 0.021(4) 0.031(5) 0.005(4) 0.003(4) -0.005(3)
C4 0.016(4) 0.020(4) 0.031(4) 0.005(3) 0.000(3) 0.004(3)
C5 0.025(5) 0.040(5) 0.022(4) 0.000(4) -0.002(4) 0.002(4)
C6 0.029(5) 0.037(5) 0.011(4) 0.001(3) 0.006(3) -0.002(4)
C7 0.034(5) 0.023(5) 0.051(6) -0.002(4) -0.009(4) -0.002(4)
C8 0.026(5) 0.040(5) 0.022(4) -0.002(4) 0.000(4) 0.001(4)
C9 0.017(4) 0.024(4) 0.024(4) 0.007(3) -0.004(3) 0.004(3)
C10 0.047(6) 0.038(6) 0.034(5) 0.008(4) 0.002(4) 0.008(5)
C11 0.016(4) 0.037(5) 0.030(5) 0.006(4) 0.004(3) 0.002(4)
C12 0.031(5) 0.036(5) 0.024(4) 0.011(4) -0.004(4) -0.006(4)
C13 0.025(4) 0.033(5) 0.023(4) 0.009(4) -0.007(3) 0.003(4)
C14 0.032(5) 0.034(5) 0.014(4) 0.000(3) 0.006(3) -0.002(4)
C15 0.025(4) 0.040(5) 0.019(4) 0.007(4) -0.008(3) 0.000(4)
C16 0.048(6) 0.039(6) 0.035(5) 0.002(4) 0.012(5) -0.013(5)
C17 0.045(6) 0.032(5) 0.063(7) 0.000(5) -0.007(5) -0.014(5)
C18 0.024(5) 0.060(7) 0.040(6) 0.009(5) -0.007(4) -0.007(5)
C19 0.052(7) 0.040(6) 0.047(6) 0.014(5) -0.001(5) 0.011(5)
C20 0.031(5) 0.049(6) 0.020(4) 0.001(4) 0.005(4) 0.000(4)
C21 0.032(5) 0.046(6) 0.013(4) 0.004(4) 0.005(3) 0.000(4)
C22 0.022(5) 0.047(6) 0.047(6) 0.008(5) 0.007(4) 0.016(4)
C23 0.057(7) 0.039(6) 0.031(5) 0.003(4) 0.009(5) -0.015(5)
C24 0.032(5) 0.029(5) 0.022(4) 0.001(4) 0.005(4) -0.001(4)
C25 0.021(4) 0.042(5) 0.020(4) -0.003(4) 0.006(3) -0.002(4)
C26 0.025(5) 0.070(7) 0.028(5) -0.012(5) -0.002(4) -0.005(5)
C27 0.034(5) 0.033(5) 0.045(6) 0.003(4) 0.011(4) 0.011(4)
C28 0.052(6) 0.049(6) 0.022(5) 0.008(4) -0.005(4) 0.022(5)
C29 0.028(5) 0.019(4) 0.039(5) 0.000(4) 0.011(4) -0.006(4)
C30 0.021(5) 0.069(7) 0.041(6) -0.006(5) 0.011(4) 0.006(5)
C31 0.034(5) 0.034(5) 0.023(4) -0.005(4) 0.004(4) 0.007(4)
C32 0.016(4) 0.050(6) 0.038(5) 0.008(4) -0.002(4) -0.009(4)
C33 0.052(6) 0.041(6) 0.023(5) -0.001(4) 0.006(4) -0.013(5)
C34 0.037(5) 0.037(5) 0.022(4) -0.006(4) 0.006(4) 0.005(4)
C35 0.031(5) 0.033(5) 0.011(4) 0.002(3) -0.001(3) -0.004(4)
C36 0.051(6) 0.035(5) 0.016(4) 0.001(4) -0.002(4) -0.006(4)
C37 0.028(5) 0.075(8) 0.013(4) 0.004(4) -0.007(4) -0.006(5)
C38 0.031(5) 0.052(6) 0.025(5) 0.011(4) 0.001(4) 0.013(4)
C39 0.055(7) 0.032(5) 0.043(6) -0.019(4) 0.012(5) 0.004(5)
C40 0.051(6) 0.044(6) 0.040(6) 0.021(5) 0.004(5) -0.016(5)
C41 0.049(6) 0.025(5) 0.028(5) -0.006(4) 0.015(4) 0.001(4)
C42 0.037(6) 0.072(8) 0.040(6) 0.000(5) 0.018(5) 0.020(5)
C43 0.054(7) 0.046(6) 0.037(6) -0.005(5) 0.001(5) -0.010(5)
C44 0.093(10) 0.044(6) 0.038(6) 0.009(5) -0.004(6) -0.024(6)
C45 0.053(6) 0.061(7) 0.024(5) -0.004(5) -0.002(4) -0.028(5)
C46 0.031(6) 0.050(7) 0.073(8) 0.004(6) 0.003(5) -0.026(5)
C47 0.036(6) 0.075(8) 0.024(5) -0.006(5) 0.009(4) 0.006(5)
C48 0.049(7) 0.090(10) 0.042(6) -0.005(6) 0.024(5) 0.012(6)
C49 0.089(9) 0.026(5) 0.057(7) -0.006(5) 0.025(6) 0.002(6)
C50 0.104(11) 0.079(9) 0.045(7) 0.019(6) -0.005(7) 0.060(8)
C51 0.033(6) 0.189(17) 0.039(7) 0.010(9) -0.008(5) -0.021(9)
C52 0.133(13) 0.048(7) 0.041(7) -0.019(6) 0.015(7) -0.027(8)

loop_
_atom_type_symbol
_atom_type_description
_atom_type_scat_dispersion_real
_atom_type_scat_dispersion_imag
_atom_type_scat_source
C C 0.0033 0.0016 'International Tables Vol C Tables 4.2.6.8 and 6.1.1.4'
H H 0.0000 0.0000 'International Tables Vol C Tables 4.2.6.8 and 6.1.1.4'
Br Br -0.2901 2.4595 'International Tables Vol C Tables 4.2.6.8 and 6.1.1.4'
Mo Mo -1.6832 0.6857 'International Tables Vol C Tables 4.2.6.8 and 6.1.1.4'
Ru Ru -1.2594 0.8363 'International Tables Vol C Tables 4.2.6.8 and 6.1.1.4'
S S 0.1246 0.1234 'International Tables Vol C Tables 4.2.6.8 and 6.1.1.4'

loop_
_geom_angle_atom_site_label_1
_geom_angle_atom_site_label_2
_geom_angle_atom_site_label_3
_geom_angle
_geom_angle_site_symmetry_1
_geom_angle_site_symmetry_3
_geom_angle_publ_flag
Br5 Mo1 Ru3 89.26(3) . . ?
Br8 Mo1 Ru3 88.74(3) . . ?
Br8 Mo1 Br5 85.94(3) . . ?
S9 Mo1 Ru3 50.29(5) . . ?
S9 Mo1 Br5 136.76(6) . . ?
S9 Mo1 Br8 79.48(5) . . ?
S9 Mo1 S10 83.59(7) . . ?
S9 Mo1 C34 142.0(2) . . ?
S9 Mo1 C41 113.6(2) . . ?
S10 Mo1 Ru3 50.36(5) . . ?
S10 Mo1 Br5 79.36(5) . . ?
S10 Mo1 Br8 136.15(6) . . ?
S10 Mo1 C34 114.6(2) . . ?
S10 Mo1 C41 143.1(2) . . ?
C1 Mo1 Ru3 133.5(2) . . ?
C1 Mo1 Br5 137.2(2) . . ?
C1 Mo1 Br8 91.8(2) . . ?
C1 Mo1 S9 84.1(2) . . ?
C1 Mo1 S10 126.4(2) . . ?
C1 Mo1 C34 58.1(3) . . ?
C1 Mo1 C41 34.5(3) . . ?
C6 Mo1 Ru3 120.6(2) . . ?
C6 Mo1 Br5 130.3(2) . . ?
C6 Mo1 Br8 129.0(2) . . ?
C6 Mo1 S9 88.9(2) . . ?
C6 Mo1 S10 90.4(2) . . ?
C6 Mo1 C1 37.4(3) . . ?
C6 Mo1 C24 37.3(3) . . ?
C6 Mo1 C34 59.5(3) . . ?
C6 Mo1 C41 59.2(3) . . ?
C24 Mo1 Ru3 134.3(2) . . ?
C24 Mo1 Br5 93.1(2) . . ?
C24 Mo1 Br8 137.0(2) . . ?
C24 Mo1 S9 124.8(2) . . ?
C24 Mo1 S10 85.3(2) . . ?
C24 Mo1 C1 60.8(3) . . ?
C24 Mo1 C34 34.9(3) . . ?
C24 Mo1 C41 58.0(3) . . ?
C34 Mo1 Ru3 163.8(2) . . ?
C34 Mo1 Br5 80.9(2) . . ?
C34 Mo1 Br8 103.2(2) . . ?
C41 Mo1 Ru3 162.5(2) . . ?
C41 Mo1 Br5 103.6(2) . . ?
C41 Mo1 Br8 80.4(2) . . ?
C41 Mo1 C34 33.6(3) . . ?
Br6 Mo2 Ru4 89.60(3) . . ?
Br6 Mo2 Br7 83.75(3) . . ?
Br7 Mo2 Ru4 90.42(3) . . ?
S11 Mo2 Ru4 49.79(5) . . ?
S11 Mo2 Br6 135.79(6) . . ?
S11 Mo2 Br7 80.43(6) . . ?
S11 Mo2 C15 111.9(2) . . ?
S11 Mo2 C35 142.0(2) . . ?
S12 Mo2 Ru4 49.67(5) . . ?
S12 Mo2 Br6 80.27(6) . . ?
S12 Mo2 Br7 136.61(6) . . ?
S12 Mo2 S11 83.55(7) . . ?
S12 Mo2 C15 141.8(2) . . ?
S12 Mo2 C35 115.2(2) . . ?
C12 Mo2 Ru4 118.9(2) . . ?
C12 Mo2 Br6 128.7(2) . . ?
C12 Mo2 Br7 132.7(2) . . ?
C12 Mo2 S11 91.0(2) . . ?
C12 Mo2 S12 87.4(2) . . ?
C12 Mo2 C13 36.9(3) . . ?
C12 Mo2 C15 58.8(3) . . ?
C12 Mo2 C21 37.4(3) . . ?
C12 Mo2 C35 59.3(3) . . ?
C13 Mo2 Ru4 131.1(2) . . ?
C13 Mo2 Br6 139.2(2) . . ?
C13 Mo2 Br7 95.7(2) . . ?
C13 Mo2 S11 83.5(2) . . ?
C13 Mo2 S12 122.2(2) . . ?
C13 Mo2 C15 34.6(3) . . ?
C13 Mo2 C35 58.5(3) . . ?
C15 Mo2 Ru4 161.3(2) . . ?
C15 Mo2 Br6 106.1(2) . . ?
C15 Mo2 Br7 81.4(2) . . ?
C21 Mo2 Ru4 132.9(2) . . ?
C21 Mo2 Br6 91.6(2) . . ?
C21 Mo2 Br7 136.4(2) . . ?
C21 Mo2 S11 127.4(2) . . ?
C21 Mo2 S12 84.3(2) . . ?
C21 Mo2 C13 61.2(3) . . ?
C21 Mo2 C15 58.3(3) . . ?
C21 Mo2 C35 35.0(3) . . ?
C35 Mo2 Ru4 164.0(2) . . ?
C35 Mo2 Br6 81.6(2) . . ?
C35 Mo2 Br7 101.8(2) . . ?
C35 Mo2 C15 34.0(3) . . ?
S9 Ru3 Mo1 50.49(5) . . ?
S9 Ru3 S10 83.89(7) . . ?
S10 Ru3 Mo1 50.57(5) . . ?
C4 Ru3 Mo1 78.0(2) . . ?
C4 Ru3 S9 73.7(2) . . ?
C4 Ru3 S10 45.6(2) . . ?
C4 Ru3 C9 36.1(3) . . ?
C5 Ru3 Mo1 120.6(2) . . ?
C5 Ru3 S9 159.7(2) . . ?
C5 Ru3 S10 103.6(2) . . ?
C5 Ru3 C4 124.9(3) . . ?
C5 Ru3 C9 154.8(3) . . ?
C5 Ru3 C14 63.7(3) . . ?
C5 Ru3 C31 37.7(3) . . ?
C8 Ru3 Mo1 159.6(2) . . ?
C8 Ru3 S9 117.2(2) . . ?
C8 Ru3 S10 149.8(3) . . ?
C8 Ru3 C4 116.5(3) . . ?
C8 Ru3 C5 64.4(3) . . ?
C8 Ru3 C9 105.7(3) . . ?
C8 Ru3 C14 37.9(3) . . ?
C8 Ru3 C25 38.7(3) . . ?
C8 Ru3 C31 63.9(3) . . ?
C9 Ru3 Mo1 77.2(2) . . ?
C9 Ru3 S9 45.3(2) . . ?
C9 Ru3 S10 72.9(2) . . ?
C14 Ru3 Mo1 123.6(2) . . ?
C14 Ru3 S9 104.3(2) . . ?
C14 Ru3 S10 162.5(2) . . ?
C14 Ru3 C4 151.3(3) . . ?
C14 Ru3 C9 123.8(3) . . ?
C25 Ru3 Mo1 156.3(2) . . ?
C25 Ru3 S9 153.2(2) . . ?
C25 Ru3 S10 114.5(2) . . ?
C25 Ru3 C4 104.5(3) . . ?
C25 Ru3 C5 38.7(3) . . ?
C25 Ru3 C9 119.0(3) . . ?
C25 Ru3 C14 64.0(3) . . ?
C25 Ru3 C31 64.0(3) . . ?
C31 Ru3 Mo1 106.9(2) . . ?
C31 Ru3 S9 122.8(2) . . ?
C31 Ru3 S10 124.5(2) . . ?
C31 Ru3 C4 162.3(3) . . ?
C31 Ru3 C9 160.8(3) . . ?
C31 Ru3 C14 38.2(3) . . ?
S11 Ru4 Mo2 50.07(5) . . ?
S12 Ru4 Mo2 50.02(5) . . ?
S12 Ru4 S11 84.03(7) . . ?
C2 Ru4 Mo2 76.3(2) . . ?
C2 Ru4 S11 73.5(2) . . ?
C2 Ru4 S12 45.1(2) . . ?
C3 Ru4 Mo2 76.1(2) . . ?
C3 Ru4 S11 45.2(2) . . ?
C3 Ru4 S12 73.0(2) . . ?
C3 Ru4 C2 36.3(3) . . ?
C20 Ru4 Mo2 122.7(2) . . ?
C20 Ru4 S11 105.0(3) . . ?
C20 Ru4 S12 159.6(3) . . ?
C20 Ru4 C2 154.8(3) . . ?
C20 Ru4 C3 126.3(3) . . ?
C20 Ru4 C36 37.6(3) . . ?
C28 Ru4 Mo2 123.7(3) . . ?
C28 Ru4 S11 162.7(3) . . ?
C28 Ru4 S12 103.3(3) . . ?
C28 Ru4 C2 122.7(4) . . ?
C28 Ru4 C3 151.8(4) . . ?
C28 Ru4 C20 63.3(4) . . ?
C28 Ru4 C36 38.0(4) . . ?
C33 Ru4 Mo2 158.5(3) . . ?
C33 Ru4 S11 116.2(3) . . ?
C33 Ru4 S12 151.4(3) . . ?
C33 Ru4 C2 118.5(3) . . ?
C33 Ru4 C3 106.2(3) . . ?
C33 Ru4 C20 38.7(3) . . ?
C33 Ru4 C28 63.5(4) . . ?
C33 Ru4 C36 63.9(3) . . ?
C33 Ru4 C37 38.4(4) . . ?
C36 Ru4 Mo2 108.2(2) . . ?
C36 Ru4 S11 125.0(3) . . ?
C36 Ru4 S12 122.4(2) . . ?
C36 Ru4 C2 159.7(3) . . ?
C36 Ru4 C3 163.4(3) . . ?
C37 Ru4 Mo2 158.6(3) . . ?
C37 Ru4 S11 151.3(3) . . ?
C37 Ru4 S12 115.7(3) . . ?
C37 Ru4 C2 104.8(3) . . ?
C37 Ru4 C3 117.8(4) . . ?
C37 Ru4 C20 64.1(3) . . ?
C37 Ru4 C28 37.6(4) . . ?
C37 Ru4 C36 63.6(4) . . ?
Ru3 S9 Mo1 79.21(6) . . ?
C9 S9 Mo1 106.7(3) . . ?
C9 S9 Ru3 65.2(3) . . ?
Ru3 S10 Mo1 79.07(6) . . ?
C4 S10 Mo1 107.3(3) . . ?
C4 S10 Ru3 64.2(3) . . ?
Ru4 S11 Mo2 80.13(7) . . ?
C3 S11 Mo2 105.7(3) . . ?
C3 S11 Ru4 64.5(3) . . ?
Ru4 S12 Mo2 80.32(6) . . ?
C2 S12 Mo2 106.7(3) . . ?
C2 S12 Ru4 65.2(3) . . ?
C6 C1 Mo1 68.7(4) . . ?
C6 C1 C45 125.9(9) . . ?
C41 C1 Mo1 78.4(5) . . ?
C41 C1 C6 107.9(8) . . ?
C41 C1 C45 125.7(9) . . ?
C45 C1 Mo1 125.0(6) . . ?
S12 C2 Ru4 69.7(3) . . ?
C3 C2 Ru4 71.2(5) . . ?
C3 C2 S12 118.3(6) . . ?
C3 C2 C32 119.6(8) . . ?
C32 C2 Ru4 128.6(6) . . ?
C32 C2 S12 122.0(7) . . ?
S11 C3 Ru4 70.3(3) . . ?
C2 C3 Ru4 72.5(5) . . ?
C2 C3 S11 120.3(6) . . ?
C2 C3 C7 119.0(8) . . ?
C7 C3 Ru4 129.0(6) . . ?
C7 C3 S11 120.6(7) . . ?
S10 C4 Ru3 70.2(3) . . ?
C9 C4 Ru3 72.9(4) . . ?
C9 C4 S10 118.6(6) . . ?
C9 C4 C29 119.2(7) . . ?
C29 C4 Ru3 125.8(6) . . ?
C29 C4 S10 122.1(6) . . ?
C25 C5 Ru3 70.0(5) . . ?
C25 C5 C26 125.5(9) . . ?
C26 C5 Ru3 125.9(6) . . ?
C31 C5 Ru3 71.6(5) . . ?
C31 C5 C25 108.0(8) . . ?
C31 C5 C26 126.5(8) . . ?
C1 C6 Mo1 73.8(5) . . ?
C1 C6 C38 127.3(8) . . ?
C24 C6 Mo1 73.9(5) . . ?
C24 C6 C1 106.5(7) . . ?
C24 C6 C38 124.9(8) . . ?
C38 C6 Mo1 127.6(6) . . ?
C17 C7 C3 119.3(9) . . ?
C14 C8 Ru3 72.5(5) . . ?
C14 C8 C25 108.6(8) . . ?
C14 C8 C30 125.4(8) . . ?
C25 C8 Ru3 70.9(5) . . ?
C25 C8 C30 125.8(9) . . ?
C30 C8 Ru3 126.4(6) . . ?
S9 C9 Ru3 69.5(3) . . ?
C4 C9 Ru3 71.0(4) . . ?
C4 C9 S9 119.6(6) . . ?
C4 C9 C11 119.8(7) . . ?
C11 C9 Ru3 126.8(6) . . ?
C11 C9 S9 120.4(6) . . ?
C22 C11 C9 119.0(8) . . ?
C13 C12 Mo2 74.0(5) . . ?
C13 C12 C21 107.4(8) . . ?
C13 C12 C40 125.9(9) . . ?
C21 C12 Mo2 72.0(5) . . ?
C21 C12 C40 125.7(9) . . ?
C40 C12 Mo2 129.0(6) . . ?
C12 C13 Mo2 69.1(4) . . ?
C12 C13 C19 126.3(8) . . ?
C15 C13 Mo2 78.3(5) . . ?
C15 C13 C12 107.5(8) . . ?
C15 C13 C19 125.1(8) . . ?
C19 C13 Mo2 127.8(6) . . ?
C8 C14 Ru3 69.6(5) . . ?
C8 C14 C23 126.6(8) . . ?
C8 C14 C31 107.8(8) . . ?
C23 C14 Ru3 124.7(6) . . ?
C31 C14 Ru3 70.8(5) . . ?
C31 C14 C23 125.6(8) . . ?
C13 C15 Mo2 67.1(4) . . ?
C13 C15 C18 126.1(8) . . ?
C13 C15 C35 108.9(7) . . ?
C18 C15 Mo2 130.1(6) . . ?
C35 C15 Mo2 72.4(4) . . ?
C35 C15 C18 124.8(8) . . ?
C7 C17 C46 120.9(9) . . ?
C33 C20 Ru4 69.9(5) . . ?
C33 C20 C48 125.2(10) . . ?
C36 C20 Ru4 71.5(5) . . ?
C36 C20 C33 107.8(8) . . ?
C36 C20 C48 126.9(10) . . ?
C48 C20 Ru4 124.9(7) . . ?
C12 C21 Mo2 70.6(5) . . ?
C12 C21 C47 127.9(9) . . ?
C35 C21 Mo2 79.3(5) . . ?
C35 C21 C12 108.2(8) . . ?
C35 C21 C47 122.9(9) . . ?
C47 C21 Mo2 125.2(6) . . ?
C11 C22 C27 121.1(8) . . ?
C6 C24 Mo1 68.8(4) . . ?
C6 C24 C16 126.3(8) . . ?
C16 C24 Mo1 127.1(6) . . ?
C34 C24 Mo1 78.1(5) . . ?
C34 C24 C6 108.0(8) . . ?
C34 C24 C16 124.8(8) . . ?
C5 C25 Ru3 71.3(5) . . ?
C5 C25 C39 126.4(8) . . ?
C8 C25 Ru3 70.4(5) . . ?
C8 C25 C5 107.2(8) . . ?
C8 C25 C39 126.2(8) . . ?
C39 C25 Ru3 126.4(6) . . ?
C29 C27 C22 121.4(9) . . ?
C36 C28 Ru4 71.4(5) . . ?
C36 C28 C50 126.6(11) . . ?
C37 C28 Ru4 70.5(5) . . ?
C37 C28 C36 108.7(9) . . ?
C37 C28 C50 124.7(11) . . ?
C50 C28 Ru4 124.0(7) . . ?
C27 C29 C4 119.5(8) . . ?
C5 C31 Ru3 70.7(5) . . ?
C5 C31 C10 124.3(8) . . ?
C5 C31 C14 108.3(8) . . ?
C10 C31 Ru3 132.2(6) . . ?
C14 C31 Ru3 71.0(5) . . ?
C14 C31 C10 126.5(8) . . ?
C46 C32 C2 118.8(9) . . ?
C20 C33 Ru4 71.4(5) . . ?
C20 C33 C52 125.9(11) . . ?
C37 C33 Ru4 70.9(5) . . ?
C37 C33 C20 107.3(8) . . ?
C37 C33 C52 126.7(10) . . ?
C52 C33 Ru4 124.4(7) . . ?
C24 C34 Mo1 67.0(5) . . ?
C24 C34 C42 125.3(9) . . ?
C41 C34 Mo1 73.2(5) . . ?
C41 C34 C24 108.2(8) . . ?
C41 C34 C42 126.2(9) . . ?
C42 C34 Mo1 130.6(6) . . ?
C15 C35 Mo2 73.6(5) . . ?
C15 C35 C43 125.7(8) . . ?
C21 C35 Mo2 65.7(4) . . ?
C21 C35 C15 107.8(8) . . ?
C21 C35 C43 126.4(8) . . ?
C43 C35 Mo2 129.3(6) . . ?
C20 C36 Ru4 70.8(5) . . ?
C20 C36 C28 107.8(8) . . ?
C20 C36 C44 125.9(10) . . ?
C28 C36 Ru4 70.6(5) . . ?
C28 C36 C44 126.1(10) . . ?
C44 C36 Ru4 128.5(6) . . ?
C28 C37 Ru4 71.9(5) . . ?
C28 C37 C33 108.3(8) . . ?
C28 C37 C51 126.5(11) . . ?
C33 C37 Ru4 70.8(5) . . ?
C33 C37 C51 125.2(11) . . ?
C51 C37 Ru4 124.2(7) . . ?
C1 C41 Mo1 67.1(4) . . ?
C1 C41 C34 109.3(8) . . ?
C1 C41 C49 124.8(9) . . ?
C34 C41 Mo1 73.2(5) . . ?
C34 C41 C49 125.8(9) . . ?
C49 C41 Mo1 128.9(7) . . ?
C32 C46 C17 122.3(9) . . ?

loop_
_geom_bond_atom_site_label_1
_geom_bond_atom_site_label_2
_geom_bond_distance
_geom_bond_site_symmetry_2
_geom_bond_publ_flag
Mo1 Ru3 2.9921(9) . ?
Mo1 Br5 2.6146(10) . ?
Mo1 Br8 2.6083(10) . ?
Mo1 S9 2.350(2) . ?
Mo1 S10 2.354(2) . ?
Mo1 C1 2.290(8) . ?
Mo1 C6 2.222(8) . ?
Mo1 C24 2.290(8) . ?
Mo1 C34 2.434(8) . ?
Mo1 C41 2.434(8) . ?
Mo2 Ru4 3.0236(9) . ?
Mo2 Br6 2.5998(11) . ?
Mo2 Br7 2.6183(10) . ?
Mo2 S11 2.353(2) . ?
Mo2 S12 2.350(2) . ?
Mo2 C12 2.235(8) . ?
Mo2 C13 2.300(8) . ?
Mo2 C15 2.445(8) . ?
Mo2 C21 2.254(8) . ?
Mo2 C35 2.430(8) . ?
Ru3 S9 2.343(2) . ?
Ru3 S10 2.347(2) . ?
Ru3 C4 2.247(8) . ?
Ru3 C5 2.180(8) . ?
Ru3 C8 2.155(9) . ?
Ru3 C9 2.271(7) . ?
Ru3 C14 2.194(8) . ?
Ru3 C25 2.163(8) . ?
Ru3 C31 2.192(9) . ?
Ru4 S11 2.344(2) . ?
Ru4 S12 2.338(2) . ?
Ru4 C2 2.263(8) . ?
Ru4 C3 2.246(8) . ?
Ru4 C20 2.187(8) . ?
Ru4 C28 2.186(9) . ?
Ru4 C33 2.167(9) . ?
Ru4 C36 2.196(9) . ?
Ru4 C37 2.168(8) . ?
S9 C9 1.780(8) . ?
S10 C4 1.783(8) . ?
S11 C3 1.767(8) . ?
S12 C2 1.764(9) . ?
C1 C6 1.448(12) . ?
C1 C41 1.407(13) . ?
C1 C45 1.492(12) . ?
C2 C3 1.404(12) . ?
C2 C32 1.433(11) . ?
C3 C7 1.435(12) . ?
C4 C9 1.401(11) . ?
C4 C29 1.420(11) . ?
C5 C25 1.440(12) . ?
C5 C26 1.498(12) . ?
C5 C31 1.414(13) . ?
C6 C24 1.443(12) . ?
C6 C38 1.495(12) . ?
C7 C17 1.359(13) . ?
C8 C14 1.414(12) . ?
C8 C25 1.431(12) . ?
C8 C30 1.509(12) . ?
C9 C11 1.417(11) . ?
C10 C31 1.503(12) . ?
C11 C22 1.357(13) . ?
C12 C13 1.437(12) . ?
C12 C21 1.439(13) . ?
C12 C40 1.506(12) . ?
C13 C15 1.420(12) . ?
C13 C19 1.486(13) . ?
C14 C23 1.499(12) . ?
C14 C31 1.434(12) . ?
C15 C18 1.505(12) . ?
C15 C35 1.424(12) . ?
C16 C24 1.490(12) . ?
C17 C46 1.391(15) . ?
C20 C33 1.443(13) . ?
C20 C36 1.414(13) . ?
C20 C48 1.492(13) . ?
C21 C35 1.418(12) . ?
C21 C47 1.516(13) . ?
C22 C27 1.395(14) . ?
C24 C34 1.423(12) . ?
C25 C39 1.488(13) . ?
C27 C29 1.346(12) . ?
C28 C36 1.427(14) . ?
C28 C37 1.402(15) . ?
C28 C50 1.501(15) . ?
C32 C46 1.346(14) . ?
C33 C37 1.424(14) . ?
C33 C52 1.497(14) . ?
C34 C41 1.407(13) . ?
C34 C42 1.502(13) . ?
C35 C43 1.491(13) . ?
C36 C44 1.496(14) . ?
C37 C51 1.497(14) . ?
C41 C49 1.512(13) . ?
